data_4062717
_journal_name_full Organometallics
_journal_paper_doi 10.1021/om049566c
_journal_year 2004
_chemical_formula_moiety 'C26 H50 Ba N4'
_chemical_formula_sum 'C26 H50 Ba N4'
_chemical_formula_weight 556.04
_space_group_IT_number 14
_symmetry_cell_setting monoclinic
_symmetry_space_group_name_Hall '-P 2ybc'
_symmetry_space_group_name_H-M 'P 1 21/c 1'
_cell_angle_alpha 90.00
_cell_angle_beta 92.010(3)
_cell_angle_gamma 90.00
_cell_formula_units_Z 4
_cell_length_a 10.4513(13)
_cell_length_b 11.8734(14)
_cell_length_c 24.455(3)
_cell_measurement_temperature 295(2)
_cell_volume 3032.9(6)
_diffrn_ambient_temperature 295(2)
_exptl_crystal_density_diffrn 1.218
_cod_original_sg_symbol_H-M 'P 21/c'
_cod_database_code 4062717

loop_
_symmetry_equiv_pos_as_xyz
'x, y, z'
'-x, y+1/2, -z+1/2'
'-x, -y, -z'
'x, -y-1/2, z-1/2'

loop_
_atom_site_label
_atom_site_type_symbol
_atom_site_fract_x
_atom_site_fract_y
_atom_site_fract_z
_atom_site_U_iso_or_equiv
_atom_site_adp_type
_atom_site_occupancy
_atom_site_symmetry_multiplicity
_atom_site_calc_flag
_atom_site_refinement_flags
_atom_site_disorder_assembly
_atom_site_disorder_group
Ba1 Ba 0.312078(16) 0.663208(13) 0.365689(7) 0.05105(7) Uani 1 1 d . . .
N1 N 0.21937(19) 0.76645(18) 0.45010(9) 0.0474(6) Uani 1 1 d . . .
N2 N 0.47989(19) 0.81070(16) 0.40999(8) 0.0467(6) Uani 1 1 d . . .
C1 C 0.0099(3) 0.6886(3) 0.48151(13) 0.0883(11) Uani 1 1 d . . .
H1A H -0.0403 0.7562 0.4797 0.106 Uiso 1 1 calc R . .
H1B H -0.0224 0.6396 0.5091 0.106 Uiso 1 1 calc R . .
H1C H 0.0048 0.6512 0.4467 0.106 Uiso 1 1 calc R . .
C2 C 0.1602(3) 0.7937(3) 0.54695(12) 0.0906(11) Uani 1 1 d . . .
H2A H 0.2486 0.8101 0.5556 0.109 Uiso 1 1 calc R . .
H2B H 0.1235 0.7555 0.5772 0.109 Uiso 1 1 calc R . .
H2C H 0.1148 0.8628 0.5399 0.109 Uiso 1 1 calc R . .
C3 C 0.2194(3) 0.6086(3) 0.50920(13) 0.0780(10) Uani 1 1 d . . .
H3A H 0.2106 0.5586 0.4785 0.094 Uiso 1 1 calc R . .
H3B H 0.1826 0.5743 0.5406 0.094 Uiso 1 1 calc R . .
H3C H 0.3084 0.6235 0.5169 0.094 Uiso 1 1 calc R . .
C4 C 0.1503(3) 0.7184(3) 0.49600(12) 0.0569(8) Uani 1 1 d . . .
C5 C 0.1985(3) 0.8644(2) 0.42735(11) 0.0505(7) Uani 1 1 d . . .
C6 C 0.0802(3) 0.9369(2) 0.43518(13) 0.0758(10) Uani 1 1 d . . .
H6A H 0.0048 0.8942 0.4255 0.091 Uiso 1 1 calc R . .
H6B H 0.0839 1.0023 0.4122 0.091 Uiso 1 1 calc R . .
H6C H 0.0774 0.9600 0.4727 0.091 Uiso 1 1 calc R . .
C7 C 0.2876(3) 0.9138(3) 0.39170(13) 0.0551(8) Uani 1 1 d . . .
C8 C 0.4236(3) 0.9040(2) 0.39420(11) 0.0493(7) Uani 1 1 d . . .
C9 C 0.4920(3) 1.0107(2) 0.37697(13) 0.0767(9) Uani 1 1 d . . .
H9A H 0.5023 1.0602 0.4078 0.092 Uiso 1 1 calc R . .
H9B H 0.4422 1.0477 0.3485 0.092 Uiso 1 1 calc R . .
H9C H 0.5745 0.9916 0.3637 0.092 Uiso 1 1 calc R . .
C10 C 0.6164(3) 0.8001(2) 0.42733(12) 0.0537(7) Uani 1 1 d . . .
C11 C 0.7085(3) 0.8117(3) 0.38075(14) 0.1039(13) Uani 1 1 d . . .
H11A H 0.6763 0.7699 0.3496 0.125 Uiso 1 1 calc R . .
H11B H 0.7909 0.7829 0.3922 0.125 Uiso 1 1 calc R . .
H11C H 0.7162 0.8897 0.3710 0.125 Uiso 1 1 calc R . .
C12 C 0.6531(3) 0.8789(3) 0.47429(14) 0.0925(12) Uani 1 1 d . . .
H12A H 0.6534 0.9551 0.4612 0.111 Uiso 1 1 calc R . .
H12B H 0.7369 0.8596 0.4887 0.111 Uiso 1 1 calc R . .
H12C H 0.5923 0.8717 0.5026 0.111 Uiso 1 1 calc R . .
C13 C 0.6280(3) 0.6807(3) 0.44887(16) 0.0926(12) Uani 1 1 d . . .
H13A H 0.5713 0.6709 0.4786 0.111 Uiso 1 1 calc R . .
H13B H 0.7145 0.6671 0.4616 0.111 Uiso 1 1 calc R . .
H13C H 0.6054 0.6286 0.4201 0.111 Uiso 1 1 calc R . .
N3 N 0.3379(2) 0.45168(17) 0.33348(9) 0.0481(6) Uani 1 1 d . . .
N4 N 0.1211(2) 0.60636(17) 0.29659(9) 0.0465(5) Uani 1 1 d . . .
C14 C 0.5420(3) 0.3557(3) 0.36473(14) 0.0909(12) Uani 1 1 d . . .
H14A H 0.5516 0.4159 0.3908 0.109 Uiso 1 1 calc R . .
H14B H 0.6244 0.3356 0.3516 0.109 Uiso 1 1 calc R . .
H14C H 0.5046 0.2916 0.3820 0.109 Uiso 1 1 calc R . .
C15 C 0.5284(3) 0.4840(3) 0.28633(14) 0.0914(11) Uani 1 1 d . . .
H15A H 0.4750 0.5124 0.2568 0.110 Uiso 1 1 calc R . .
H15B H 0.6046 0.4517 0.2720 0.110 Uiso 1 1 calc R . .
H15C H 0.5514 0.5444 0.3108 0.110 Uiso 1 1 calc R . .
C16 C 0.4263(3) 0.2965(3) 0.27785(14) 0.0927(12) Uani 1 1 d . . .
H16A H 0.3900 0.2350 0.2975 0.111 Uiso 1 1 calc R . .
H16B H 0.5040 0.2722 0.2616 0.111 Uiso 1 1 calc R . .
H16C H 0.3666 0.3213 0.2497 0.111 Uiso 1 1 calc R . .
C17 C 0.4558(3) 0.3937(2) 0.31723(12) 0.0587(8) Uani 1 1 d . . .
C18 C 0.2432(3) 0.4048(2) 0.35857(11) 0.0502(7) Uani 1 1 d . . .
C19 C 0.2501(3) 0.2909(2) 0.38693(13) 0.0776(10) Uani 1 1 d . . .
H19A H 0.2512 0.2323 0.3599 0.093 Uiso 1 1 calc R . .
H19B H 0.1767 0.2817 0.4090 0.093 Uiso 1 1 calc R . .
H19C H 0.3266 0.2870 0.4097 0.093 Uiso 1 1 calc R . .
C20 C 0.1236(3) 0.4596(2) 0.36311(12) 0.0523(8) Uani 1 1 d . . .
C21 C 0.0585(2) 0.5384(2) 0.32785(11) 0.0460(7) Uani 1 1 d . . .
C22 C -0.0870(3) 0.5344(2) 0.33153(13) 0.0692(9) Uani 1 1 d . . .
H22A H -0.1186 0.6084 0.3392 0.083 Uiso 1 1 calc R . .
H22B H -0.1096 0.4839 0.3603 0.083 Uiso 1 1 calc R . .
H22C H -0.1243 0.5083 0.2974 0.083 Uiso 1 1 calc R . .
C23 C 0.0636(3) 0.6736(2) 0.25139(12) 0.0603(8) Uani 1 1 d . . .
C24 C 0.1787(3) 0.7285(3) 0.22549(15) 0.1103(14) Uani 1 1 d . . .
H24A H 0.2211 0.7773 0.2516 0.132 Uiso 1 1 calc R . .
H24B H 0.1503 0.7716 0.1941 0.132 Uiso 1 1 calc R . .
H24C H 0.2371 0.6712 0.2144 0.132 Uiso 1 1 calc R . .
C25 C -0.0033(4) 0.6023(3) 0.20818(14) 0.1196(16) Uani 1 1 d . . .
H25A H 0.0512 0.5408 0.1987 0.143 Uiso 1 1 calc R . .
H25B H -0.0221 0.6474 0.1763 0.143 Uiso 1 1 calc R . .
H25C H -0.0815 0.5734 0.2220 0.143 Uiso 1 1 calc R . .
C26 C -0.0220(3) 0.7684(3) 0.27007(15) 0.0999(13) Uani 1 1 d . . .
H26A H -0.0996 0.7373 0.2836 0.120 Uiso 1 1 calc R . .
H26B H -0.0423 0.8174 0.2398 0.120 Uiso 1 1 calc R . .
H26C H 0.0216 0.8103 0.2986 0.120 Uiso 1 1 calc R . .
H7 H 0.258(2) 0.9716(19) 0.3761(9) 0.037(7) Uiso 1 1 d . . .
H20 H 0.071(2) 0.428(2) 0.3847(10) 0.047(8) Uiso 1 1 d . . .

loop_
_atom_site_aniso_label
_atom_site_aniso_U_11
_atom_site_aniso_U_22
_atom_site_aniso_U_33
_atom_site_aniso_U_23
_atom_site_aniso_U_13
_atom_site_aniso_U_12
Ba1 0.04626(11) 0.04348(10) 0.06311(12) -0.01264(10) -0.00230(7) 0.00007(9)
N1 0.0421(13) 0.0488(14) 0.0510(14) -0.0004(11) -0.0030(11) 0.0036(11)
N2 0.0423(13) 0.0434(14) 0.0540(14) -0.0067(10) -0.0027(11) 0.0016(10)
C1 0.057(2) 0.129(3) 0.080(2) 0.016(2) 0.0073(18) -0.014(2)
C2 0.111(3) 0.104(3) 0.056(2) -0.0069(19) 0.004(2) 0.007(2)
C3 0.088(3) 0.080(2) 0.066(2) 0.0174(18) 0.0028(19) -0.002(2)
C4 0.0518(19) 0.0668(19) 0.0520(19) -0.0017(15) -0.0023(15) 0.0023(15)
C5 0.0477(18) 0.0510(19) 0.0525(18) -0.0106(14) -0.0045(14) 0.0105(13)
C6 0.060(2) 0.075(2) 0.092(2) -0.0012(18) 0.0023(18) 0.0322(17)
C7 0.059(2) 0.0437(18) 0.062(2) 0.0042(15) -0.0041(17) 0.0145(16)
C8 0.058(2) 0.0414(17) 0.0481(17) -0.0037(13) 0.0017(14) -0.0026(14)
C9 0.083(2) 0.056(2) 0.091(2) 0.0105(18) 0.0136(19) -0.0043(18)
C10 0.0410(17) 0.0576(19) 0.0620(19) -0.0129(14) -0.0044(14) -0.0021(13)
C11 0.055(2) 0.164(4) 0.093(3) 0.004(3) 0.010(2) 0.015(2)
C12 0.086(3) 0.093(3) 0.096(3) -0.029(2) -0.029(2) 0.004(2)
C13 0.061(2) 0.077(3) 0.137(3) 0.006(2) -0.036(2) 0.0071(18)
N3 0.0500(15) 0.0438(13) 0.0504(14) -0.0029(11) -0.0016(11) 0.0048(11)
N4 0.0475(14) 0.0408(12) 0.0510(14) 0.0062(11) -0.0006(11) -0.0001(11)
C14 0.079(2) 0.093(3) 0.098(3) -0.013(2) -0.025(2) 0.030(2)
C15 0.068(2) 0.095(3) 0.112(3) -0.002(2) 0.030(2) 0.021(2)
C16 0.093(3) 0.092(3) 0.093(3) -0.047(2) -0.008(2) 0.022(2)
C17 0.059(2) 0.0528(18) 0.064(2) -0.0121(15) -0.0064(16) 0.0149(15)
C18 0.068(2) 0.0368(16) 0.0452(17) -0.0010(13) -0.0133(15) 0.0035(15)
C19 0.090(2) 0.059(2) 0.083(2) 0.0237(17) -0.0122(19) 0.0010(18)
C20 0.058(2) 0.0497(18) 0.0491(19) 0.0093(14) 0.0053(16) -0.0068(15)
C21 0.0443(17) 0.0449(16) 0.0484(17) -0.0072(13) -0.0021(13) -0.0021(13)
C22 0.053(2) 0.062(2) 0.094(2) 0.0034(17) 0.0085(17) -0.0013(15)
C23 0.0630(19) 0.0515(18) 0.0657(19) 0.0122(16) -0.0076(16) 0.0013(16)
C24 0.093(3) 0.121(3) 0.117(3) 0.070(3) 0.011(2) 0.007(3)
C25 0.183(4) 0.096(3) 0.075(3) 0.015(2) -0.054(3) -0.018(3)
C26 0.111(3) 0.076(3) 0.113(3) 0.023(2) 0.006(2) 0.036(2)

loop_
_geom_bond_atom_site_label_1
_geom_bond_atom_site_label_2
_geom_bond_distance
_geom_bond_site_symmetry_2
_geom_bond_publ_flag
Ba1 N1 2.616(2) . ?
Ba1 N3 2.649(2) . ?
Ba1 N4 2.656(2) . ?
Ba1 N2 2.6802(19) . ?
Ba1 C7 3.055(3) . ?
Ba1 C5 3.084(3) . ?
Ba1 C20 3.117(3) . ?
Ba1 C21 3.147(3) . ?
Ba1 C18 3.155(3) . ?
Ba1 C8 3.157(3) . ?
N1 C5 1.304(3) . ?
N1 C4 1.471(3) . ?
N2 C8 1.307(3) . ?
N2 C10 1.479(3) . ?
C1 C4 1.539(4) . ?
C2 C4 1.534(4) . ?
C3 C4 1.520(4) . ?
C5 C7 1.424(4) . ?
C5 C6 1.525(3) . ?
C7 C8 1.425(4) . ?
C8 C9 1.521(4) . ?
C10 C13 1.515(4) . ?
C10 C12 1.520(4) . ?
C10 C11 1.523(4) . ?
N3 C18 1.307(3) . ?
N3 C17 1.478(3) . ?
N4 C21 1.304(3) . ?
N4 C23 1.475(3) . ?
C14 C17 1.513(4) . ?
C15 C17 1.528(4) . ?
C16 C17 1.528(4) . ?
C18 C20 1.417(4) . ?
C18 C19 1.520(4) . ?
C20 C21 1.429(4) . ?
C21 C22 1.527(4) . ?
C23 C25 1.507(4) . ?
C23 C26 1.518(4) . ?
C23 C24 1.525(4) . ?
